data_1566267
loop_
_publ_author_name
'Huang, Yao'
'Zou, Suchen'
'Yu, Bangkui'
'Yan, Xuyang'
'Liu, Song'
'Huang, Hanmin'

_publ_section_title
;
 Highly regioselective and diastereodivergent aminomethylative annulation
 of dienyl alcohols enabled by a hydrogen-bonding assisting effect
;
_journal_issue 8
_journal_name_full 'Chemical Science'
_journal_page_first 2317
_journal_page_last 2323
_journal_paper_doi 10.1039/D1SC06479G
_journal_volume 13
_journal_year 2022
_chemical_formula_moiety 'C25 H22 N3 O7 S'
_chemical_formula_sum 'C25 H21 N3 O7 S'
_chemical_formula_weight 507.51
_space_group_crystal_system triclinic
_space_group_IT_number 2
_space_group_name_Hall '-P 1'
_space_group_name_H-M_alt 'P -1'
_atom_sites_solution_hydrogens geom
_atom_sites_solution_primary dual
_audit_creation_date 2021-05-04
_audit_creation_method
;
Olex2 1.3
(compiled 2020.11.12 svn.r5f609507 for OlexSys, GUI svn.r6272)
;
_audit_update_record
;
2021-09-25 deposited with the CCDC.	2022-01-18 downloaded from the CCDC.
;
_cell_angle_alpha 91.614(3)
_cell_angle_beta 94.807(2)
_cell_angle_gamma 100.145(2)
_cell_formula_units_Z 2
_cell_length_a 7.2994(2)
_cell_length_b 8.0887(3)
_cell_length_c 21.2887(8)
_cell_measurement_reflns_used 4567
_cell_measurement_temperature 293(2)
_cell_measurement_theta_max 69.6360
_cell_measurement_theta_min 5.5650
_cell_volume 1231.76(7)
_computing_molecular_graphics 'Olex2 1.3 (Dolomanov et al., 2009)'
_computing_publication_material 'Olex2 1.3 (Dolomanov et al., 2009)'
_computing_structure_refinement 'SHELXL 2018/3 (Sheldrick, 2015)'
_computing_structure_solution 'SHELXT 2018/2 (Sheldrick, 2018)'
_diffrn_ambient_temperature 293(2)
_diffrn_measured_fraction_theta_full 0.978
_diffrn_measured_fraction_theta_max 0.958
_diffrn_measurement_device_type 'SuperNova, Dual, Cu at home/near, AtlasS2'
_diffrn_radiation_type CuK\a
_diffrn_radiation_wavelength 1.54184
_diffrn_reflns_av_R_equivalents 0.0146
_diffrn_reflns_av_unetI/netI 0.0219
_diffrn_reflns_Laue_measured_fraction_full 0.978
_diffrn_reflns_Laue_measured_fraction_max 0.958
_diffrn_reflns_limit_h_max 6
_diffrn_reflns_limit_h_min -8
_diffrn_reflns_limit_k_max 9
_diffrn_reflns_limit_k_min -9
_diffrn_reflns_limit_l_max 24
_diffrn_reflns_limit_l_min -25
_diffrn_reflns_number 7263
_diffrn_reflns_point_group_measured_fraction_full 0.978
_diffrn_reflns_point_group_measured_fraction_max 0.958
_diffrn_reflns_theta_full 67.684
_diffrn_reflns_theta_max 69.870
_diffrn_reflns_theta_min 4.172
_exptl_absorpt_coefficient_mu 1.604
_exptl_crystal_density_diffrn 1.368
_exptl_crystal_description block
_exptl_crystal_F_000 528
_exptl_crystal_size_max 0.25
_exptl_crystal_size_mid 0.2
_exptl_crystal_size_min 0.15
_refine_diff_density_max 0.651
_refine_diff_density_min -0.457
_refine_diff_density_rms 0.051
_refine_ls_extinction_method none
_refine_ls_goodness_of_fit_ref 1.050
_refine_ls_hydrogen_treatment constr
_refine_ls_matrix_type full
_refine_ls_number_parameters 325
_refine_ls_number_reflns 4455
_refine_ls_number_restraints 2
_refine_ls_restrained_S_all 1.127
_refine_ls_R_factor_all 0.0629
_refine_ls_R_factor_gt 0.0584
_refine_ls_shift/su_max 0.002
_refine_ls_shift/su_mean 0.000
_refine_ls_structure_factor_coef Fsqd
_refine_ls_weighting_details 'w=1/[\s^2^(Fo^2^)+(0.0983P)^2^+0.5151P] where P=(Fo^2^+2Fc^2^)/3'
_refine_ls_weighting_scheme calc
_refine_ls_wR_factor_gt 0.1702
_refine_ls_wR_factor_ref 0.1764
_reflns_Friedel_coverage 0.000
_reflns_number_gt 3980
_reflns_number_total 4455
_reflns_threshold_expression 'I > 2\s(I)'
_cod_data_source_file d1sc06479g2.cif
_cod_data_source_block hy-x2020921
_cod_depositor_comments 'Adding full bibliography for 1566266--1566268.cif.'
_cod_database_code 1566267
_shelx_shelxl_version_number 2018/3
_shelx_space_group_comment
;
The symmetry employed for this shelxl refinement is uniquely defined
by the following loop, which should always be used as a source of
symmetry information in preference to the above space-group names.
They are only intended as comments.
;
_shelx_estimated_absorpt_t_max 0.795
_shelx_estimated_absorpt_t_min 0.690
_olex2_refinement_description
;
1. Fixed Uiso
 At 1.2 times of:
  All C(H) groups, All C(H,H) groups
2. Restrained distances
 C10-C11
 1.5 with sigma of 0.01
3. Rigid bond restraints
 C10, C11
 with sigma for 1-2 distances of 0.01 and sigma for 1-3 distances of 0.005
4.a Ternary CH refined with riding coordinates:
 C8(H8), C9(H9)
4.b Secondary CH2 refined with riding coordinates:
 C12(H12a,H12b), C13(H13a,H13b)
4.c Aromatic/amide H refined with riding coordinates:
 C24(H24), C22(H22), C21(H21), C6(H6), C4(H4), C5(H5), C1(H1), C15(H15),
 C19(H19), C3(H3), C10(H10), C17(H17), C16(H16), C18(H18)
4.d X=CH2 refined with riding coordinates:
 C11(H11a,H11b)
;
_olex2_submission_special_instructions 'No special instructions were received'

loop_
_space_group_symop_operation_xyz
'x, y, z'
'-x, -y, -z'

loop_
_atom_site_label
_atom_site_type_symbol
_atom_site_fract_x
_atom_site_fract_y
_atom_site_fract_z
_atom_site_U_iso_or_equiv
_atom_site_adp_type
_atom_site_occupancy
_atom_site_site_symmetry_order
_atom_site_calc_flag
_atom_site_refinement_flags_posn
_atom_site_refinement_flags_adp
_atom_site_refinement_flags_occupancy
_atom_site_disorder_assembly
_atom_site_disorder_group
S1 S 0.64319(8) 0.49745(9) 0.78010(3) 0.0585(2) Uani 1 1 d . . . . .
O2 O 0.7280(3) 0.3820(3) 0.81707(9) 0.0782(6) Uani 1 1 d . . . . .
O3 O 0.7339(3) 0.6686(3) 0.77996(10) 0.0797(6) Uani 1 1 d . . . . .
O4 O 0.4904(3) 0.7299(2) 0.67764(11) 0.0803(6) Uani 1 1 d . . . . .
N2 N 0.6161(3) 0.6861(2) 0.65108(11) 0.0602(5) Uani 1 1 d . . . . .
N3 N 0.4303(3) 0.4886(3) 0.79621(9) 0.0548(5) Uani 1 1 d . . . . .
O5 O 0.7331(4) 0.7795(2) 0.62450(13) 0.0898(7) Uani 1 1 d . . . . .
O6 O 0.6992(4) 0.0597(3) 0.51600(11) 0.0891(7) Uani 1 1 d . . . . .
N1 N 0.6620(3) 0.2003(3) 0.51955(11) 0.0658(6) Uani 1 1 d . . . . .
C23 C 0.6470(3) 0.2719(3) 0.58247(11) 0.0484(5) Uani 1 1 d . . . . .
C25 C 0.6260(3) 0.5064(3) 0.64761(11) 0.0462(5) Uani 1 1 d . . . . .
O1 O 0.1754(4) -0.0190(3) 0.77293(15) 0.1023(9) Uani 1 1 d . . . . .
C24 C 0.6365(3) 0.4401(3) 0.58826(11) 0.0499(5) Uani 1 1 d . . . . .
H24 H 0.636557 0.506212 0.553217 0.060 Uiso 1 1 calc R U . . .
O7 O 0.6374(5) 0.2848(3) 0.47437(10) 0.1070(9) Uani 1 1 d . . . . .
C22 C 0.6471(3) 0.1716(3) 0.63346(12) 0.0542(6) Uani 1 1 d . . . . .
H22 H 0.652425 0.058093 0.628237 0.065 Uiso 1 1 calc R U . . .
C20 C 0.6289(3) 0.4114(3) 0.70100(11) 0.0475(5) Uani 1 1 d . . . . .
C21 C 0.6392(3) 0.2428(3) 0.69253(12) 0.0540(5) Uani 1 1 d . . . . .
H21 H 0.640839 0.176286 0.727445 0.065 Uiso 1 1 calc R U . . .
C12 C 0.3288(3) 0.3267(3) 0.81393(12) 0.0565(6) Uani 1 1 d . . . . .
H12A H 0.313961 0.333133 0.858742 0.068 Uiso 1 1 calc R U . . .
H12B H 0.404127 0.241478 0.806903 0.068 Uiso 1 1 calc R U . . .
C7 C 0.1366(3) 0.2711(4) 0.70741(12) 0.0596(6) Uani 1 1 d . . . . .
C8 C 0.1347(3) 0.2697(3) 0.77810(12) 0.0570(6) Uani 1 1 d . . . . .
H8 H 0.050759 0.343642 0.791305 0.068 Uiso 1 1 calc R U . . .
C14 C 0.3662(4) 0.6672(4) 0.88608(13) 0.0700(7) Uani 1 1 d . . . . .
C13 C 0.3624(4) 0.6427(3) 0.81569(12) 0.0641(6) Uani 1 1 d . . . . .
H13A H 0.235316 0.636834 0.797101 0.077 Uiso 1 1 calc R U . . .
H13B H 0.439198 0.739388 0.799367 0.077 Uiso 1 1 calc R U . . .
C6 C 0.1237(4) 0.4153(5) 0.67520(14) 0.0760(8) Uani 1 1 d . . . . .
H6 H 0.114780 0.514126 0.697183 0.091 Uiso 1 1 calc R U . . .
C2 C 0.1441(4) 0.1216(5) 0.67419(16) 0.0852(10) Uani 1 1 d . . . . .
C9 C 0.0595(5) 0.0896(4) 0.79643(18) 0.0842(9) Uani 1 1 d . . . . .
H9 H -0.067922 0.054737 0.776434 0.101 Uiso 1 1 calc R U . . .
C4 C 0.1342(5) 0.2617(11) 0.57750(19) 0.137(3) Uani 1 1 d . . . . .
H4 H 0.135325 0.257618 0.533835 0.165 Uiso 1 1 calc R U . . .
C5 C 0.1242(5) 0.4122(8) 0.60970(19) 0.1151(17) Uani 1 1 d . . . . .
H5 H 0.117971 0.509160 0.587742 0.138 Uiso 1 1 calc R U . . .
C1 C 0.1501(6) -0.0385(5) 0.7074(3) 0.1140(15) Uani 1 1 d . . . . .
H1 H 0.137945 -0.142257 0.686067 0.137 Uiso 1 1 calc R U . . .
C15 C 0.2075(7) 0.6393(6) 0.9156(2) 0.1145(15) Uani 1 1 d . . . . .
H15 H 0.093815 0.603293 0.891843 0.137 Uiso 1 1 calc R U . . .
C19 C 0.5309(6) 0.7233(7) 0.92166(19) 0.1246(17) Uani 1 1 d . . . . .
H19 H 0.641461 0.745518 0.902164 0.150 Uiso 1 1 calc R U . . .
C3 C 0.1421(5) 0.1221(9) 0.6103(2) 0.124(2) Uani 1 1 d . . . . .
H3 H 0.146436 0.022201 0.588196 0.149 Uiso 1 1 calc R U . . .
C10 C 0.0595(8) 0.0595(7) 0.8633(3) 0.1315(18) Uani 1 1 d D U . . .
H10 H 0.168446 0.028466 0.881167 0.158 Uiso 1 1 calc R U . . .
C17 C 0.3771(13) 0.7171(9) 1.0154(2) 0.158(3) Uani 1 1 d . . . . .
H17 H 0.380779 0.732649 1.058935 0.189 Uiso 1 1 calc R U . . .
C16 C 0.2104(10) 0.6633(7) 0.9808(3) 0.147(2) Uani 1 1 d . . . . .
H16 H 0.099966 0.642850 1.000391 0.177 Uiso 1 1 calc R U . . .
C18 C 0.5355(10) 0.7478(10) 0.9868(2) 0.170(3) Uani 1 1 d . . . . .
H18 H 0.648778 0.785471 1.010557 0.204 Uiso 1 1 calc R U . . .
C11 C -0.0599(15) 0.0677(12) 0.9008(4) 0.251(5) Uani 1 1 d D U . . .
H11A H -0.173214 0.097881 0.886939 0.301 Uiso 1 1 calc R U . . .
H11B H -0.036206 0.043809 0.942905 0.301 Uiso 1 1 calc R U . . .

loop_
_atom_site_aniso_label
_atom_site_aniso_U_11
_atom_site_aniso_U_22
_atom_site_aniso_U_33
_atom_site_aniso_U_23
_atom_site_aniso_U_13
_atom_site_aniso_U_12
S1 0.0490(3) 0.0783(4) 0.0483(3) -0.0064(3) 0.0003(2) 0.0153(3)
O2 0.0598(11) 0.1273(18) 0.0553(10) 0.0110(11) -0.0008(8) 0.0401(11)
O3 0.0715(12) 0.0838(14) 0.0739(12) -0.0220(10) 0.0062(10) -0.0095(10)
O4 0.0935(14) 0.0617(11) 0.0954(15) -0.0039(10) 0.0202(12) 0.0361(10)
N2 0.0698(13) 0.0438(10) 0.0680(13) 0.0012(9) 0.0053(10) 0.0135(9)
N3 0.0540(11) 0.0600(11) 0.0527(11) -0.0073(9) 0.0076(8) 0.0171(9)
O5 0.1066(17) 0.0468(10) 0.1176(19) 0.0124(11) 0.0332(14) 0.0062(10)
O6 0.1133(17) 0.0744(14) 0.0824(14) -0.0257(11) 0.0118(12) 0.0280(12)
N1 0.0752(14) 0.0617(13) 0.0584(13) -0.0104(10) 0.0094(10) 0.0075(10)
C23 0.0460(11) 0.0471(11) 0.0524(12) -0.0031(9) 0.0074(9) 0.0082(9)
C25 0.0442(10) 0.0402(10) 0.0554(12) 0.0016(9) 0.0049(9) 0.0106(8)
O1 0.0912(16) 0.0684(13) 0.145(3) -0.0057(14) -0.0248(16) 0.0278(12)
C24 0.0530(12) 0.0461(11) 0.0513(12) 0.0065(9) 0.0054(9) 0.0092(9)
O7 0.179(3) 0.0905(16) 0.0524(12) 0.0013(11) 0.0171(14) 0.0233(17)
C22 0.0565(13) 0.0411(11) 0.0686(15) 0.0030(10) 0.0139(11) 0.0142(9)
C20 0.0429(10) 0.0522(12) 0.0502(12) 0.0012(9) 0.0061(9) 0.0152(9)
C21 0.0587(13) 0.0530(12) 0.0562(13) 0.0134(10) 0.0141(10) 0.0199(10)
C12 0.0560(13) 0.0654(14) 0.0520(13) 0.0002(11) 0.0047(10) 0.0219(11)
C7 0.0363(11) 0.0825(17) 0.0601(14) -0.0057(12) 0.0031(10) 0.0130(10)
C8 0.0488(12) 0.0666(15) 0.0594(14) 0.0003(11) 0.0098(10) 0.0189(11)
C14 0.0847(19) 0.0687(16) 0.0602(15) -0.0139(12) 0.0114(14) 0.0239(14)
C13 0.0752(16) 0.0629(15) 0.0587(14) -0.0085(11) 0.0068(12) 0.0259(13)
C6 0.0500(14) 0.108(2) 0.0637(16) 0.0133(16) -0.0018(12) -0.0001(14)
C2 0.0477(14) 0.124(3) 0.084(2) -0.0392(19) -0.0019(13) 0.0246(15)
C9 0.0668(17) 0.085(2) 0.097(2) 0.0167(18) -0.0010(16) 0.0055(15)
C4 0.0580(19) 0.284(8) 0.053(2) -0.033(3) 0.0070(16) -0.010(3)
C5 0.0583(18) 0.199(5) 0.072(2) 0.040(3) -0.0068(16) -0.020(2)
C1 0.102(3) 0.092(3) 0.149(4) -0.045(3) -0.028(3) 0.048(2)
C15 0.120(3) 0.121(3) 0.100(3) -0.037(2) 0.047(2) 0.002(2)
C19 0.102(3) 0.187(5) 0.082(2) -0.055(3) -0.003(2) 0.032(3)
C3 0.064(2) 0.223(6) 0.083(3) -0.063(3) 0.0003(19) 0.029(3)
C10 0.133(4) 0.134(4) 0.114(4) 0.053(3) 0.000(3) -0.016(3)
C17 0.245(8) 0.178(6) 0.068(3) -0.019(3) 0.032(4) 0.084(6)
C16 0.193(6) 0.147(5) 0.104(4) -0.029(3) 0.078(4) 0.011(4)
C18 0.164(5) 0.269(8) 0.082(3) -0.070(4) -0.022(3) 0.081(5)
C11 0.328(13) 0.252(11) 0.166(7) 0.017(7) 0.105(8) -0.007(9)

loop_
_atom_type_symbol
_atom_type_description
_atom_type_scat_dispersion_real
_atom_type_scat_dispersion_imag
_atom_type_scat_source
C C 0.0181 0.0091 'International Tables Vol C Tables 4.2.6.8 and 6.1.1.4'
H H 0.0000 0.0000 'International Tables Vol C Tables 4.2.6.8 and 6.1.1.4'
N N 0.0311 0.0180 'International Tables Vol C Tables 4.2.6.8 and 6.1.1.4'
O O 0.0492 0.0322 'International Tables Vol C Tables 4.2.6.8 and 6.1.1.4'
S S 0.3331 0.5567 'International Tables Vol C Tables 4.2.6.8 and 6.1.1.4'

loop_
_geom_angle_atom_site_label_1
_geom_angle_atom_site_label_2
_geom_angle_atom_site_label_3
_geom_angle
_geom_angle_site_symmetry_1
_geom_angle_site_symmetry_3
_geom_angle_publ_flag
O2 S1 N3 109.78(12) . . ?
O2 S1 C20 103.94(12) . . ?
O3 S1 O2 119.48(14) . . ?
O3 S1 N3 109.72(12) . . ?
O3 S1 C20 107.36(12) . . ?
N3 S1 C20 105.50(10) . . ?
O4 N2 O5 125.1(2) . . ?
O4 N2 C25 118.4(2) . . ?
O5 N2 C25 116.4(2) . . ?
C12 N3 S1 117.60(16) . . ?
C12 N3 C13 118.0(2) . . ?
C13 N3 S1 120.68(18) . . ?
O6 N1 C23 117.6(2) . . ?
O7 N1 O6 124.2(2) . . ?
O7 N1 C23 118.2(2) . . ?
C24 C23 N1 118.1(2) . . ?
C22 C23 N1 119.5(2) . . ?
C22 C23 C24 122.3(2) . . ?
C24 C25 N2 115.3(2) . . ?
C24 C25 C20 122.5(2) . . ?
C20 C25 N2 122.2(2) . . ?
C1 O1 C9 111.5(3) . . ?
C23 C24 H24 121.2 . . ?
C25 C24 C23 117.6(2) . . ?
C25 C24 H24 121.2 . . ?
C23 C22 H22 120.7 . . ?
C23 C22 C21 118.6(2) . . ?
C21 C22 H22 120.7 . . ?
C25 C20 S1 124.04(17) . . ?
C21 C20 S1 118.09(18) . . ?
C21 C20 C25 117.6(2) . . ?
C22 C21 C20 121.4(2) . . ?
C22 C21 H21 119.3 . . ?
C20 C21 H21 119.3 . . ?
N3 C12 H12A 108.5 . . ?
N3 C12 H12B 108.5 . . ?
N3 C12 C8 115.0(2) . . ?
H12A C12 H12B 107.5 . . ?
C8 C12 H12A 108.5 . . ?
C8 C12 H12B 108.5 . . ?
C6 C7 C8 121.2(3) . . ?
C6 C7 C2 120.0(3) . . ?
C2 C7 C8 118.7(3) . . ?
C12 C8 H8 108.9 . . ?
C7 C8 C12 113.62(19) . . ?
C7 C8 H8 108.9 . . ?
C7 C8 C9 108.6(2) . . ?
C9 C8 C12 107.9(2) . . ?
C9 C8 H8 108.9 . . ?
C15 C14 C13 121.3(3) . . ?
C15 C14 C19 118.2(3) . . ?
C19 C14 C13 120.4(3) . . ?
N3 C13 C14 113.1(2) . . ?
N3 C13 H13A 109.0 . . ?
N3 C13 H13B 109.0 . . ?
C14 C13 H13A 109.0 . . ?
C14 C13 H13B 109.0 . . ?
H13A C13 H13B 107.8 . . ?
C7 C6 H6 120.1 . . ?
C7 C6 C5 119.9(4) . . ?
C5 C6 H6 120.1 . . ?
C7 C2 C1 121.3(3) . . ?
C3 C2 C7 118.7(4) . . ?
C3 C2 C1 119.9(4) . . ?
O1 C9 C8 108.3(3) . . ?
O1 C9 H9 108.8 . . ?
O1 C9 C10 104.8(4) . . ?
C8 C9 H9 108.8 . . ?
C10 C9 C8 117.0(3) . . ?
C10 C9 H9 108.8 . . ?
C5 C4 H4 120.3 . . ?
C3 C4 H4 120.3 . . ?
C3 C4 C5 119.5(4) . . ?
C6 C5 C4 119.1(5) . . ?
C6 C5 H5 120.4 . . ?
C4 C5 H5 120.4 . . ?
O1 C1 C2 114.5(3) . . ?
O1 C1 H1 122.8 . . ?
C2 C1 H1 122.8 . . ?
C14 C15 H15 119.3 . . ?
C14 C15 C16 121.5(5) . . ?
C16 C15 H15 119.3 . . ?
C14 C19 H19 119.6 . . ?
C14 C19 C18 120.8(5) . . ?
C18 C19 H19 119.6 . . ?
C2 C3 H3 118.6 . . ?
C4 C3 C2 122.7(5) . . ?
C4 C3 H3 118.6 . . ?
C9 C10 H10 114.3 . . ?
C11 C10 C9 131.4(7) . . ?
C11 C10 H10 114.3 . . ?
C16 C17 H17 119.9 . . ?
C18 C17 H17 119.9 . . ?
C18 C17 C16 120.2(5) . . ?
C15 C16 H16 120.4 . . ?
C17 C16 C15 119.1(5) . . ?
C17 C16 H16 120.4 . . ?
C19 C18 H18 119.9 . . ?
C17 C18 C19 120.1(5) . . ?
C17 C18 H18 119.9 . . ?
C10 C11 H11A 120.0 . . ?
C10 C11 H11B 120.0 . . ?
H11A C11 H11B 120.0 . . ?

loop_
_geom_bond_atom_site_label_1
_geom_bond_atom_site_label_2
_geom_bond_distance
_geom_bond_site_symmetry_2
_geom_bond_publ_flag
S1 O2 1.428(2) . ?
S1 O3 1.426(2) . ?
S1 N3 1.609(2) . ?
S1 C20 1.791(2) . ?
O4 N2 1.215(3) . ?
N2 O5 1.224(3) . ?
N2 C25 1.468(3) . ?
N3 C12 1.463(3) . ?
N3 C13 1.481(3) . ?
O6 N1 1.217(3) . ?
N1 C23 1.465(3) . ?
N1 O7 1.215(3) . ?
C23 C24 1.379(3) . ?
C23 C22 1.373(3) . ?
C25 C24 1.372(3) . ?
C25 C20 1.391(3) . ?
O1 C9 1.430(4) . ?
O1 C1 1.392(6) . ?
C24 H24 0.9300 . ?
C22 H22 0.9300 . ?
C22 C21 1.378(3) . ?
C20 C21 1.387(3) . ?
C21 H21 0.9300 . ?
C12 H12A 0.9700 . ?
C12 H12B 0.9700 . ?
C12 C8 1.540(3) . ?
C7 C8 1.507(4) . ?
C7 C6 1.383(4) . ?
C7 C2 1.396(4) . ?
C8 H8 0.9800 . ?
C8 C9 1.537(4) . ?
C14 C13 1.503(4) . ?
C14 C15 1.351(5) . ?
C14 C19 1.364(5) . ?
C13 H13A 0.9700 . ?
C13 H13B 0.9700 . ?
C6 H6 0.9300 . ?
C6 C5 1.394(5) . ?
C2 C1 1.498(6) . ?
C2 C3 1.360(6) . ?
C9 H9 0.9800 . ?
C9 C10 1.451(6) . ?
C4 H4 0.9300 . ?
C4 C5 1.396(8) . ?
C4 C3 1.352(8) . ?
C5 H5 0.9300 . ?
C1 H1 0.9300 . ?
C15 H15 0.9300 . ?
C15 C16 1.394(6) . ?
C19 H19 0.9300 . ?
C19 C18 1.392(6) . ?
C3 H3 0.9300 . ?
C10 H10 0.9300 . ?
C10 C11 1.240(7) . ?
C17 H17 0.9300 . ?
C17 C16 1.363(9) . ?
C17 C18 1.339(9) . ?
C16 H16 0.9300 . ?
C18 H18 0.9300 . ?
C11 H11A 0.9300 . ?
C11 H11B 0.9300 . ?

loop_
_geom_torsion_atom_site_label_1
_geom_torsion_atom_site_label_2
_geom_torsion_atom_site_label_3
_geom_torsion_atom_site_label_4
_geom_torsion
_geom_torsion_site_symmetry_1
_geom_torsion_site_symmetry_2
_geom_torsion_site_symmetry_3
_geom_torsion_site_symmetry_4
_geom_torsion_publ_flag
S1 N3 C12 C8 -130.33(19) . . . . ?
S1 N3 C13 C14 -96.7(3) . . . . ?
S1 C20 C21 C22 -173.75(18) . . . . ?
O2 S1 N3 C12 -31.9(2) . . . . ?
O2 S1 N3 C13 125.8(2) . . . . ?
O2 S1 C20 C25 -153.71(19) . . . . ?
O2 S1 C20 C21 19.9(2) . . . . ?
O3 S1 N3 C12 -165.12(17) . . . . ?
O3 S1 N3 C13 -7.4(2) . . . . ?
O3 S1 C20 C25 -26.2(2) . . . . ?
O3 S1 C20 C21 147.40(19) . . . . ?
O4 N2 C25 C24 127.5(3) . . . . ?
O4 N2 C25 C20 -54.0(3) . . . . ?
N2 C25 C24 C23 179.7(2) . . . . ?
N2 C25 C20 S1 -6.1(3) . . . . ?
N2 C25 C20 C21 -179.7(2) . . . . ?
N3 S1 C20 C25 90.8(2) . . . . ?
N3 S1 C20 C21 -95.63(19) . . . . ?
N3 C12 C8 C7 52.6(3) . . . . ?
N3 C12 C8 C9 173.1(2) . . . . ?
O5 N2 C25 C24 -49.8(3) . . . . ?
O5 N2 C25 C20 128.7(3) . . . . ?
O6 N1 C23 C24 169.2(2) . . . . ?
O6 N1 C23 C22 -9.7(4) . . . . ?
N1 C23 C24 C25 -178.8(2) . . . . ?
N1 C23 C22 C21 177.9(2) . . . . ?
C23 C22 C21 C20 0.8(4) . . . . ?
C25 C20 C21 C22 0.3(3) . . . . ?
O1 C9 C10 C11 -150.0(8) . . . . ?
C24 C23 C22 C21 -1.0(4) . . . . ?
C24 C25 C20 S1 172.34(17) . . . . ?
C24 C25 C20 C21 -1.3(3) . . . . ?
O7 N1 C23 C24 -10.5(4) . . . . ?
O7 N1 C23 C22 170.6(3) . . . . ?
C22 C23 C24 C25 0.0(3) . . . . ?
C20 S1 N3 C12 79.51(19) . . . . ?
C20 S1 N3 C13 -122.72(19) . . . . ?
C20 C25 C24 C23 1.1(3) . . . . ?
C12 N3 C13 C14 61.0(3) . . . . ?
C12 C8 C9 O1 -66.1(3) . . . . ?
C12 C8 C9 C10 52.1(4) . . . . ?
C7 C8 C9 O1 57.5(3) . . . . ?
C7 C8 C9 C10 175.6(3) . . . . ?
C7 C6 C5 C4 1.2(4) . . . . ?
C7 C2 C1 O1 -9.0(5) . . . . ?
C7 C2 C3 C4 0.4(6) . . . . ?
C8 C7 C6 C5 -179.4(2) . . . . ?
C8 C7 C2 C1 0.0(4) . . . . ?
C8 C7 C2 C3 178.7(3) . . . . ?
C8 C9 C10 C11 90.0(8) . . . . ?
C14 C15 C16 C17 0.4(9) . . . . ?
C14 C19 C18 C17 -0.4(10) . . . . ?
C13 N3 C12 C8 71.3(3) . . . . ?
C13 C14 C15 C16 -179.4(4) . . . . ?
C13 C14 C19 C18 179.4(5) . . . . ?
C6 C7 C8 C12 -86.2(3) . . . . ?
C6 C7 C8 C9 153.7(2) . . . . ?
C6 C7 C2 C1 -177.4(3) . . . . ?
C6 C7 C2 C3 1.3(4) . . . . ?
C2 C7 C8 C12 96.4(3) . . . . ?
C2 C7 C8 C9 -23.7(3) . . . . ?
C2 C7 C6 C5 -2.0(4) . . . . ?
C9 O1 C1 C2 44.5(4) . . . . ?
C5 C4 C3 C2 -1.2(6) . . . . ?
C1 O1 C9 C8 -70.3(4) . . . . ?
C1 O1 C9 C10 164.0(4) . . . . ?
C1 C2 C3 C4 179.1(4) . . . . ?
C15 C14 C13 N3 -105.8(4) . . . . ?
C15 C14 C19 C18 1.3(8) . . . . ?
C19 C14 C13 N3 76.1(4) . . . . ?
C19 C14 C15 C16 -1.3(7) . . . . ?
C3 C2 C1 O1 172.3(3) . . . . ?
C3 C4 C5 C6 0.4(6) . . . . ?
C16 C17 C18 C19 -0.6(11) . . . . ?
C18 C17 C16 C15 0.6(11) . . . . ?
